data_4324865
loop_
_publ_author_name
'Shuanming Zhang'
'Roberto Pattacini'
'Pierre Braunstein'

_publ_contact_author_address
;Laboratoire de Chimie de Coordination
UMR 7177 CNRS
Universit\'e de Strasbourg
Institut Le Bel - 4 rue Blaise Pascal, 
CS 90032, F-67081 STRASBOURG cedex
France
;
_publ_contact_author_email braunst@chimie.u-strasbg.fr
_publ_contact_author_fax '+33 (0)3 68 85 13 22'
_publ_contact_author_name 'Dr. Pierre Braunstein'
_publ_contact_author_phone '+33 (0)3 68 85 13 08'
_publ_section_title
;
 Unexpected Metal-Induced Isomerisms and Phosphoryl Migrations in Pt(II)
 and Pd(II) Complexes of the Functional Phosphine
 2-(Bis(diphenylphosphino)methyl)-oxazoline
;
_journal_name_full 'Inorganic Chemistry'
_journal_page_first 3511
_journal_page_last 3522
_journal_paper_doi 10.1021/ic1024422
_journal_volume 50
_journal_year 2011
_chemical_formula_moiety 'C56 H48 N2 O2 P4 Pd, 4(C H2 Cl2)'
_chemical_formula_sum 'C60 H56 Cl8 N2 O2 P4 Pd'
_chemical_formula_weight 1350.95
_space_group_IT_number 2
_symmetry_cell_setting triclinic
_symmetry_Int_Tables_number 2
_symmetry_space_group_name_Hall '-P 1'
_symmetry_space_group_name_H-M 'P -1'
_atom_sites_solution_hydrogens geom
_atom_sites_solution_primary direct
_atom_sites_solution_secondary difmap
_audit_creation_method SHELXL-97
_cell_angle_alpha 75.682(2)
_cell_angle_beta 73.222(2)
_cell_angle_gamma 74.038(2)
_cell_formula_units_Z 1
_cell_length_a 9.8705(5)
_cell_length_b 12.5788(5)
_cell_length_c 13.3436(6)
_cell_measurement_reflns_used 4852
_cell_measurement_temperature 173(2)
_cell_measurement_theta_max 27.32
_cell_measurement_theta_min 0.998
_cell_volume 1499.46(12)
_computing_cell_refinement 'HKL Scalepack (Otwinowski & Minor 1997)'
_computing_data_reduction 'HKL Denzo and Scalepack (Otwinowski & Minor 1997)'
_computing_molecular_graphics ORTEP-3
_computing_publication_material PLATON
_computing_structure_refinement 'SHELXL-97 (Sheldrick, 1997)'
_computing_structure_solution 'SHELXS-97 (Sheldrick, 1997)'
_diffrn_ambient_temperature 173(2)
_diffrn_detector_area_resol_mean 9
_diffrn_measured_fraction_theta_full 0.994
_diffrn_measured_fraction_theta_max 0.994
_diffrn_measurement_device_type KappaCCD
_diffrn_measurement_method CCD
_diffrn_radiation_monochromator graphite
_diffrn_radiation_probe x-ray
_diffrn_radiation_type MoK\a
_diffrn_radiation_wavelength 0.71073
_diffrn_reflns_av_R_equivalents 0.0693
_diffrn_reflns_av_sigmaI/netI 0.0727
_diffrn_reflns_limit_h_max 12
_diffrn_reflns_limit_h_min -12
_diffrn_reflns_limit_k_max 15
_diffrn_reflns_limit_k_min -16
_diffrn_reflns_limit_l_max 17
_diffrn_reflns_limit_l_min -17
_diffrn_reflns_number 15842
_diffrn_reflns_theta_full 27.50
_diffrn_reflns_theta_max 27.50
_diffrn_reflns_theta_min 1.62
_diffrn_source 'fine-focus sealed tube'
_exptl_absorpt_coefficient_mu 0.817
_exptl_absorpt_correction_type none
_exptl_crystal_colour yellow
_exptl_crystal_density_diffrn 1.496
_exptl_crystal_description prism
_exptl_crystal_F_000 688
_exptl_crystal_size_max 0.18
_exptl_crystal_size_mid 0.12
_exptl_crystal_size_min 0.12
_refine_diff_density_max 0.601
_refine_diff_density_min -0.934
_refine_diff_density_rms 0.090
_refine_ls_extinction_method none
_refine_ls_goodness_of_fit_ref 1.033
_refine_ls_hydrogen_treatment constr
_refine_ls_matrix_type full
_refine_ls_number_parameters 349
_refine_ls_number_reflns 6862
_refine_ls_number_restraints 0
_refine_ls_restrained_S_all 1.033
_refine_ls_R_factor_all 0.0712
_refine_ls_R_factor_gt 0.0474
_refine_ls_shift/su_max 0.001
_refine_ls_shift/su_mean 0.000
_refine_ls_structure_factor_coef Fsqd
_refine_ls_weighting_details 'calc w=1/[\s^2^(Fo^2^)+(0.0409P)^2^+0.9573P] where P=(Fo^2^+2Fc^2^)/3'
_refine_ls_weighting_scheme calc
_refine_ls_wR_factor_gt 0.1014
_refine_ls_wR_factor_ref 0.1107
_reflns_number_gt 5287
_reflns_number_total 6862
_reflns_threshold_expression >2sigma(I)
_cod_data_source_file ic1024422_si_003_1.cif
_cod_data_source_block compound3b
_cod_database_code 4324865

loop_
_symmetry_equiv_pos_as_xyz
'x, y, z'
'-x, -y, -z'

loop_
_atom_site_label
_atom_site_type_symbol
_atom_site_fract_x
_atom_site_fract_y
_atom_site_fract_z
_atom_site_U_iso_or_equiv
_atom_site_adp_type
_atom_site_occupancy
_atom_site_symmetry_multiplicity
_atom_site_calc_flag
_atom_site_refinement_flags
Pd1 Pd 0.0000 1.0000 1.0000 0.01873(10) Uani 1 2 d S
P1 P 0.00159(8) 0.87929(6) 0.89132(6) 0.01980(17) Uani 1 1 d .
P2 P 0.06133(8) 1.08462(6) 0.82245(6) 0.02050(17) Uani 1 1 d .
N1 N 0.1098(3) 0.8599(2) 0.6341(2) 0.0322(6) Uani 1 1 d .
C1 C 0.1685(4) 0.8788(3) 0.5178(3) 0.0470(10) Uani 1 1 d .
H1A H 0.0977 0.8761 0.4815 0.056 Uiso 1 1 calc R
H1B H 0.2557 0.8221 0.4983 0.056 Uiso 1 1 calc R
C2 C 0.2022(4) 0.9951(3) 0.4892(3) 0.0465(10) Uani 1 1 d .
H2A H 0.3045 0.9911 0.4567 0.056 Uiso 1 1 calc R
H2B H 0.1462 1.0452 0.4404 0.056 Uiso 1 1 calc R
C3 C 0.1111(3) 0.9488(2) 0.6654(2) 0.0248(7) Uani 1 1 d .
C4 C 0.0714(3) 0.9651(2) 0.7735(2) 0.0227(6) Uani 1 1 d .
C5 C -0.1705(3) 0.8476(2) 0.8966(2) 0.0231(6) Uani 1 1 d .
C6 C -0.1785(4) 0.7828(3) 0.8284(3) 0.0312(7) Uani 1 1 d .
H6 H -0.0967 0.7579 0.7773 0.037 Uiso 1 1 calc R
C7 C -0.3090(4) 0.7557(3) 0.8372(3) 0.0364(8) Uani 1 1 d .
H7 H -0.3144 0.7122 0.7919 0.044 Uiso 1 1 calc R
C8 C -0.4311(4) 0.7930(3) 0.9129(3) 0.0350(8) Uani 1 1 d .
H8 H -0.5182 0.7742 0.9186 0.042 Uiso 1 1 calc R
C9 C -0.4243(4) 0.8576(3) 0.9797(3) 0.0348(8) Uani 1 1 d .
H9 H -0.5064 0.8827 1.0305 0.042 Uiso 1 1 calc R
C10 C -0.2942(3) 0.8853(3) 0.9711(3) 0.0282(7) Uani 1 1 d .
H10 H -0.2900 0.9298 1.0159 0.034 Uiso 1 1 calc R
C11 C 0.1181(3) 0.7389(2) 0.9102(2) 0.0226(6) Uani 1 1 d .
C12 C 0.2634(3) 0.7183(3) 0.8543(3) 0.0290(7) Uani 1 1 d .
H12 H 0.2993 0.7751 0.8029 0.035 Uiso 1 1 calc R
C13 C 0.3548(4) 0.6135(3) 0.8749(3) 0.0382(8) Uani 1 1 d .
H13 H 0.4513 0.6003 0.8373 0.046 Uiso 1 1 calc R
C14 C 0.3012(4) 0.5291(3) 0.9519(3) 0.0408(9) Uani 1 1 d .
H14 H 0.3624 0.4593 0.9666 0.049 Uiso 1 1 calc R
C15 C 0.1578(4) 0.5478(3) 1.0067(3) 0.0395(9) Uani 1 1 d .
H15 H 0.1222 0.4903 1.0575 0.047 Uiso 1 1 calc R
C16 C 0.0667(4) 0.6517(2) 0.9867(3) 0.0307(7) Uani 1 1 d .
H16 H -0.0298 0.6637 1.0244 0.037 Uiso 1 1 calc R
C17 C -0.0716(3) 1.2076(2) 0.7797(2) 0.0229(6) Uani 1 1 d .
C18 C -0.0520(4) 1.2661(3) 0.6751(3) 0.0322(7) Uani 1 1 d .
H18 H 0.0328 1.2440 0.6250 0.039 Uiso 1 1 calc R
C19 C -0.1581(4) 1.3568(3) 0.6456(3) 0.0388(9) Uani 1 1 d .
H19 H -0.1444 1.3951 0.5755 0.047 Uiso 1 1 calc R
C20 C -0.2840(4) 1.3911(3) 0.7190(3) 0.0395(9) Uani 1 1 d .
H20 H -0.3543 1.4528 0.6987 0.047 Uiso 1 1 calc R
C21 C -0.3053(4) 1.3332(3) 0.8227(3) 0.0376(8) Uani 1 1 d .
H21 H -0.3906 1.3553 0.8723 0.045 Uiso 1 1 calc R
C22 C -0.1992(3) 1.2419(3) 0.8528(3) 0.0301(7) Uani 1 1 d .
H22 H -0.2139 1.2033 0.9228 0.036 Uiso 1 1 calc R
C23 C 0.2345(3) 1.1272(2) 0.7779(2) 0.0232(6) Uani 1 1 d .
C24 C 0.2450(4) 1.2378(3) 0.7692(3) 0.0304(7) Uani 1 1 d .
H24 H 0.1616 1.2946 0.7781 0.037 Uiso 1 1 calc R
C25 C 0.3805(4) 1.2628(3) 0.7472(3) 0.0356(8) Uani 1 1 d .
H25 H 0.3871 1.3364 0.7416 0.043 Uiso 1 1 calc R
C26 C 0.5051(4) 1.1795(3) 0.7336(3) 0.0357(8) Uani 1 1 d .
H26 H 0.5953 1.1972 0.7182 0.043 Uiso 1 1 calc R
C27 C 0.4958(4) 1.0697(3) 0.7430(3) 0.0339(8) Uani 1 1 d .
H27 H 0.5796 1.0132 0.7345 0.041 Uiso 1 1 calc R
C28 C 0.3611(3) 1.0443(3) 0.7650(2) 0.0271(7) Uani 1 1 d .
H28 H 0.3554 0.9702 0.7713 0.033 Uiso 1 1 calc R
C29 C 0.3714(5) 1.2336(4) 0.4922(3) 0.0567(11) Uani 1 1 d .
H29A H 0.4179 1.2736 0.5214 0.068 Uiso 1 1 calc R
H29B H 0.3278 1.1805 0.5503 0.068 Uiso 1 1 calc R
C30 C 0.1908(5) 0.5873(4) 0.6875(4) 0.0607(12) Uani 1 1 d .
H30A H 0.2099 0.5578 0.7577 0.073 Uiso 1 1 calc R
H30B H 0.1552 0.6680 0.6813 0.073 Uiso 1 1 calc R
O1 O 0.1614(3) 1.03331(19) 0.59034(17) 0.0386(6) Uani 1 1 d .
Cl1 Cl 0.50193(12) 1.16023(11) 0.39955(9) 0.0688(3) Uani 1 1 d .
Cl2 Cl 0.23561(15) 1.32959(10) 0.43623(10) 0.0799(4) Uani 1 1 d .
Cl3 Cl 0.35355(13) 0.55881(9) 0.59034(11) 0.0689(3) Uani 1 1 d .
Cl4 Cl 0.05724(13) 0.52760(9) 0.67456(10) 0.0623(3) Uani 1 1 d .

loop_
_atom_site_aniso_label
_atom_site_aniso_U_11
_atom_site_aniso_U_22
_atom_site_aniso_U_33
_atom_site_aniso_U_23
_atom_site_aniso_U_13
_atom_site_aniso_U_12
Pd1 0.01910(17) 0.01749(16) 0.01924(18) -0.00251(12) -0.00413(13) -0.00462(12)
P1 0.0182(4) 0.0196(4) 0.0220(4) -0.0044(3) -0.0040(3) -0.0049(3)
P2 0.0212(4) 0.0193(4) 0.0198(4) -0.0016(3) -0.0046(3) -0.0045(3)
N1 0.0322(16) 0.0383(15) 0.0297(15) -0.0187(12) -0.0008(13) -0.0095(12)
C1 0.037(2) 0.070(3) 0.036(2) -0.031(2) -0.0069(18) 0.0037(19)
C2 0.038(2) 0.071(3) 0.0193(18) -0.0071(17) -0.0012(16) -0.0006(19)
C3 0.0176(15) 0.0294(16) 0.0249(16) -0.0034(13) -0.0051(13) -0.0024(12)
C4 0.0240(16) 0.0195(14) 0.0228(16) -0.0022(12) -0.0040(13) -0.0051(12)
C5 0.0232(15) 0.0217(14) 0.0229(16) 0.0004(12) -0.0078(13) -0.0041(12)
C6 0.0258(17) 0.0374(18) 0.0334(18) -0.0151(15) -0.0024(15) -0.0087(14)
C7 0.0339(19) 0.0401(19) 0.043(2) -0.0142(16) -0.0123(17) -0.0119(16)
C8 0.0246(18) 0.0430(19) 0.042(2) -0.0021(16) -0.0147(16) -0.0127(15)
C9 0.0206(17) 0.046(2) 0.0357(19) -0.0074(16) -0.0056(15) -0.0046(15)
C10 0.0269(17) 0.0314(16) 0.0288(17) -0.0109(14) -0.0087(14) -0.0036(13)
C11 0.0207(15) 0.0231(14) 0.0269(16) -0.0059(12) -0.0073(13) -0.0067(12)
C12 0.0226(16) 0.0277(16) 0.0373(19) -0.0067(14) -0.0051(14) -0.0079(13)
C13 0.0228(17) 0.0373(19) 0.054(2) -0.0130(17) -0.0075(17) -0.0025(14)
C14 0.038(2) 0.0253(17) 0.059(2) -0.0082(16) -0.0202(19) 0.0038(15)
C15 0.041(2) 0.0259(17) 0.047(2) 0.0003(16) -0.0107(18) -0.0073(15)
C16 0.0280(17) 0.0268(16) 0.0353(19) -0.0046(14) -0.0053(15) -0.0059(13)
C17 0.0206(15) 0.0236(14) 0.0261(16) -0.0051(12) -0.0064(13) -0.0060(12)
C18 0.0315(18) 0.0313(17) 0.0289(18) -0.0010(14) -0.0062(15) -0.0042(14)
C19 0.044(2) 0.0331(18) 0.035(2) 0.0066(15) -0.0162(18) -0.0044(16)
C20 0.034(2) 0.0279(17) 0.056(2) -0.0033(16) -0.0206(19) 0.0018(15)
C21 0.0244(18) 0.0411(19) 0.043(2) -0.0110(16) -0.0074(16) 0.0011(15)
C22 0.0291(18) 0.0296(16) 0.0287(18) -0.0016(14) -0.0075(15) -0.0046(14)
C23 0.0252(16) 0.0259(15) 0.0197(15) -0.0034(12) -0.0039(13) -0.0099(12)
C24 0.0313(18) 0.0263(16) 0.0322(18) -0.0023(14) -0.0065(15) -0.0078(14)
C25 0.040(2) 0.0321(17) 0.038(2) -0.0012(15) -0.0072(17) -0.0192(16)
C26 0.0288(18) 0.048(2) 0.0324(19) -0.0044(16) -0.0030(15) -0.0194(16)
C27 0.0208(16) 0.0430(19) 0.0332(19) -0.0062(15) -0.0022(14) -0.0045(14)
C28 0.0260(17) 0.0268(15) 0.0267(17) -0.0028(13) -0.0024(14) -0.0086(13)
C29 0.061(3) 0.073(3) 0.032(2) -0.008(2) -0.007(2) -0.015(2)
C30 0.065(3) 0.054(3) 0.070(3) -0.021(2) -0.016(3) -0.015(2)
O1 0.0442(15) 0.0383(13) 0.0252(13) -0.0014(10) -0.0005(11) -0.0083(11)
Cl1 0.0388(6) 0.0981(9) 0.0529(7) -0.0146(6) -0.0008(5) 0.0016(6)
Cl2 0.0813(9) 0.0600(7) 0.0549(7) 0.0065(6) 0.0045(6) 0.0175(6)
Cl3 0.0549(7) 0.0553(6) 0.0838(9) -0.0077(6) -0.0089(6) -0.0043(5)
Cl4 0.0605(7) 0.0529(6) 0.0786(8) -0.0088(6) -0.0274(6) -0.0121(5)

loop_
_atom_type_symbol
_atom_type_description
_atom_type_scat_dispersion_real
_atom_type_scat_dispersion_imag
_atom_type_scat_source
Pd Pd -0.9988 1.0072 'International Tables Vol C Tables 4.2.6.8 and 6.1.1.4'
P P 0.1023 0.0942 'International Tables Vol C Tables 4.2.6.8 and 6.1.1.4'
N N 0.0061 0.0033 'International Tables Vol C Tables 4.2.6.8 and 6.1.1.4'
C C 0.0033 0.0016 'International Tables Vol C Tables 4.2.6.8 and 6.1.1.4'
O O 0.0106 0.0060 'International Tables Vol C Tables 4.2.6.8 and 6.1.1.4'
Cl Cl 0.1484 0.1585 'International Tables Vol C Tables 4.2.6.8 and 6.1.1.4'
H H 0.0000 0.0000 'International Tables Vol C Tables 4.2.6.8 and 6.1.1.4'

loop_
_geom_angle_atom_site_label_1
_geom_angle_atom_site_label_2
_geom_angle_atom_site_label_3
_geom_angle
_geom_angle_site_symmetry_1
_geom_angle_site_symmetry_3
P2 Pd1 P2 180.000(1) . 2_577
P2 Pd1 P1 70.37(3) . .
P2 Pd1 P1 109.63(3) 2_577 .
P2 Pd1 P1 109.63(3) . 2_577
P2 Pd1 P1 70.37(3) 2_577 2_577
P1 Pd1 P1 180.00(2) . 2_577
C4 P1 C11 112.47(14) . .
C4 P1 C5 114.65(13) . .
C11 P1 C5 101.91(13) . .
C4 P1 Pd1 93.89(10) . .
C11 P1 Pd1 116.50(9) . .
C5 P1 Pd1 118.08(10) . .
C11 P1 P2 132.04(10) . .
C5 P1 P2 124.34(9) . .
Pd1 P1 P2 54.51(2) . .
C4 P2 C17 114.17(13) . .
C4 P2 C23 111.00(14) . .
C17 P2 C23 105.76(13) . .
C4 P2 Pd1 94.41(10) . .
C17 P2 Pd1 115.46(10) . .
C23 P2 Pd1 116.06(9) . .
C17 P2 P1 122.09(10) . .
C23 P2 P1 130.53(10) . .
Pd1 P2 P1 55.11(2) . .
C3 N1 C1 106.4(3) . .
N1 C1 C2 105.3(3) . .
N1 C1 H1A 110.7 . .
C2 C1 H1A 110.7 . .
N1 C1 H1B 110.7 . .
C2 C1 H1B 110.7 . .
H1A C1 H1B 108.8 . .
O1 C2 C1 104.5(3) . .
O1 C2 H2A 110.9 . .
C1 C2 H2A 110.9 . .
O1 C2 H2B 110.9 . .
C1 C2 H2B 110.9 . .
H2A C2 H2B 108.9 . .
N1 C3 O1 117.9(3) . .
N1 C3 C4 125.9(3) . .
O1 C3 C4 116.1(3) . .
C3 C4 P1 130.5(2) . .
C3 C4 P2 128.9(2) . .
P1 C4 P2 100.30(16) . .
C10 C5 C6 119.1(3) . .
C10 C5 P1 120.0(2) . .
C6 C5 P1 120.8(2) . .
C7 C6 C5 119.7(3) . .
C7 C6 H6 120.1 . .
C5 C6 H6 120.1 . .
C8 C7 C6 120.3(3) . .
C8 C7 H7 119.8 . .
C6 C7 H7 119.8 . .
C9 C8 C7 120.2(3) . .
C9 C8 H8 119.9 . .
C7 C8 H8 119.9 . .
C8 C9 C10 119.7(3) . .
C8 C9 H9 120.1 . .
C10 C9 H9 120.1 . .
C5 C10 C9 120.8(3) . .
C5 C10 H10 119.6 . .
C9 C10 H10 119.6 . .
C12 C11 C16 118.5(3) . .
C12 C11 P1 120.8(2) . .
C16 C11 P1 120.5(2) . .
C13 C12 C11 120.7(3) . .
C13 C12 H12 119.7 . .
C11 C12 H12 119.7 . .
C14 C13 C12 119.6(3) . .
C14 C13 H13 120.2 . .
C12 C13 H13 120.2 . .
C15 C14 C13 120.4(3) . .
C15 C14 H14 119.8 . .
C13 C14 H14 119.8 . .
C14 C15 C16 120.3(3) . .
C14 C15 H15 119.9 . .
C16 C15 H15 119.9 . .
C15 C16 C11 120.6(3) . .
C15 C16 H16 119.7 . .
C11 C16 H16 119.7 . .
C22 C17 C18 118.8(3) . .
C22 C17 P2 118.9(2) . .
C18 C17 P2 122.3(2) . .
C19 C18 C17 120.2(3) . .
C19 C18 H18 119.9 . .
C17 C18 H18 119.9 . .
C20 C19 C18 120.7(3) . .
C20 C19 H19 119.6 . .
C18 C19 H19 119.6 . .
C19 C20 C21 119.6(3) . .
C19 C20 H20 120.2 . .
C21 C20 H20 120.2 . .
C20 C21 C22 119.9(3) . .
C20 C21 H21 120.0 . .
C22 C21 H21 120.0 . .
C17 C22 C21 120.7(3) . .
C17 C22 H22 119.6 . .
C21 C22 H22 119.6 . .
C28 C23 C24 118.7(3) . .
C28 C23 P2 118.4(2) . .
C24 C23 P2 122.4(2) . .
C25 C24 C23 119.8(3) . .
C25 C24 H24 120.1 . .
C23 C24 H24 120.1 . .
C26 C25 C24 120.7(3) . .
C26 C25 H25 119.6 . .
C24 C25 H25 119.6 . .
C25 C26 C27 119.8(3) . .
C25 C26 H26 120.1 . .
C27 C26 H26 120.1 . .
C26 C27 C28 119.7(3) . .
C26 C27 H27 120.1 . .
C28 C27 H27 120.1 . .
C27 C28 C23 121.2(3) . .
C27 C28 H28 119.4 . .
C23 C28 H28 119.4 . .
Cl1 C29 Cl2 112.1(2) . .
Cl1 C29 H29A 109.2 . .
Cl2 C29 H29A 109.2 . .
Cl1 C29 H29B 109.2 . .
Cl2 C29 H29B 109.2 . .
H29A C29 H29B 107.9 . .
Cl4 C30 Cl3 112.0(2) . .
Cl4 C30 H30A 109.2 . .
Cl3 C30 H30A 109.2 . .
Cl4 C30 H30B 109.2 . .
Cl3 C30 H30B 109.2 . .
H30A C30 H30B 107.9 . .
C3 O1 C2 106.0(3) . .

loop_
_geom_bond_atom_site_label_1
_geom_bond_atom_site_label_2
_geom_bond_distance
_geom_bond_site_symmetry_2
Pd1 P2 2.3219(7) .
Pd1 P2 2.3219(7) 2_577
Pd1 P1 2.3391(7) .
Pd1 P1 2.3391(7) 2_577
P1 C4 1.748(3) .
P1 C11 1.826(3) .
P1 C5 1.827(3) .
P1 P2 2.6859(10) .
P2 C4 1.751(3) .
P2 C17 1.822(3) .
P2 C23 1.823(3) .
N1 C3 1.291(4) .
N1 C1 1.475(4) .
C1 C2 1.522(6) .
C1 H1A 0.9700 .
C1 H1B 0.9700 .
C2 O1 1.455(4) .
C2 H2A 0.9700 .
C2 H2B 0.9700 .
C3 O1 1.362(4) .
C3 C4 1.432(4) .
C5 C10 1.385(4) .
C5 C6 1.393(4) .
C6 C7 1.387(4) .
C6 H6 0.9300 .
C7 C8 1.384(5) .
C7 H7 0.9300 .
C8 C9 1.371(5) .
C8 H8 0.9300 .
C9 C10 1.387(4) .
C9 H9 0.9300 .
C10 H10 0.9300 .
C11 C12 1.397(4) .
C11 C16 1.399(4) .
C12 C13 1.391(4) .
C12 H12 0.9300 .
C13 C14 1.385(5) .
C13 H13 0.9300 .
C14 C15 1.378(5) .
C14 H14 0.9300 .
C15 C16 1.380(4) .
C15 H15 0.9300 .
C16 H16 0.9300 .
C17 C22 1.387(4) .
C17 C18 1.393(4) .
C18 C19 1.383(4) .
C18 H18 0.9300 .
C19 C20 1.379(5) .
C19 H19 0.9300 .
C20 C21 1.381(5) .
C20 H20 0.9300 .
C21 C22 1.389(4) .
C21 H21 0.9300 .
C22 H22 0.9300 .
C23 C28 1.388(4) .
C23 C24 1.398(4) .
C24 C25 1.389(4) .
C24 H24 0.9300 .
C25 C26 1.378(5) .
C25 H25 0.9300 .
C26 C27 1.382(5) .
C26 H26 0.9300 .
C27 C28 1.385(4) .
C27 H27 0.9300 .
C28 H28 0.9300 .
C29 Cl1 1.741(4) .
C29 Cl2 1.748(4) .
C29 H29A 0.9700 .
C29 H29B 0.9700 .
C30 Cl4 1.753(4) .
C30 Cl3 1.761(5) .
C30 H30A 0.9700 .
C30 H30B 0.9700 .
